data_7114346
loop_
_publ_author_name
'Petrov, Viacheslav A.'
'Marshall, William J.'
'Grushin, Vladimir V.'

_publ_section_title
;
 The first perfluoroacetylacetonate metal complexes: as unexpectedly
 robust as tricky to makeElectronic supplementary information (ESI)
 available: details of the preparation of the complexes, analytical, NMR
 spectroscopical, and crystallographic data. See:
 http://www.rsc.org/suppdata/cc/b1/b111249j/
;
_journal_issue 5
_journal_name_full 'Chemical Communications'
_journal_page_first 520
_journal_paper_doi 10.1039/b111249j
_journal_year 2002
_chemical_formula_sum 'C45 H21 Eu2 F36 N3 O15'
_chemical_formula_weight 1831.57
_chemical_name_systematic
;
?
;
_space_group_IT_number 14
_symmetry_cell_setting monoclinic
_symmetry_space_group_name_Hall '-P 2ybc'
_symmetry_space_group_name_H-M 'P 1 21/c 1'
_atom_sites_solution_hydrogens geom
_atom_sites_solution_primary direct
_atom_sites_solution_secondary difmap
_audit_creation_method SHELXL-97
_cell_angle_alpha 90.000(10)
_cell_angle_beta 93.527(10)
_cell_angle_gamma 90.000(10)
_cell_formula_units_Z 4
_cell_length_a 19.580(4)
_cell_length_b 14.668(3)
_cell_length_c 21.290(5)
_cell_measurement_temperature 173(2)
_cell_volume 6103(2)
_computing_cell_refinement 'Bruker SMART'
_computing_data_collection 'Bruker SMART'
_computing_data_reduction 'Bruker SHELXTL'
_computing_molecular_graphics 'Bruker SHELXTL'
_computing_publication_material 'Bruker SHELXTL'
_computing_structure_refinement 'SHELXL-97 (Sheldrick, 1997)'
_computing_structure_solution 'SHELXS-97 (Sheldrick, 1990)'
_diffrn_ambient_temperature 173(2)
_diffrn_measured_fraction_theta_full 0.955
_diffrn_measured_fraction_theta_max 0.955
_diffrn_measurement_device_type 'CCD area detector'
_diffrn_measurement_method 'phi and omega scans'
_diffrn_radiation_monochromator graphite
_diffrn_radiation_source 'fine-focus sealed tube'
_diffrn_radiation_type MoK\a
_diffrn_radiation_wavelength 0.71073
_diffrn_reflns_av_R_equivalents 0.0485
_diffrn_reflns_av_sigmaI/netI 0.0724
_diffrn_reflns_limit_h_max 26
_diffrn_reflns_limit_h_min -25
_diffrn_reflns_limit_k_max 19
_diffrn_reflns_limit_k_min -19
_diffrn_reflns_limit_l_max 15
_diffrn_reflns_limit_l_min -27
_diffrn_reflns_number 38886
_diffrn_reflns_theta_full 28.30
_diffrn_reflns_theta_max 28.30
_diffrn_reflns_theta_min 1.04
_exptl_absorpt_coefficient_mu 2.211
_exptl_absorpt_correction_type none
_exptl_crystal_colour colorless
_exptl_crystal_density_diffrn 1.993
_exptl_crystal_density_meas hemisphere
_exptl_crystal_density_method 'not measured'
_exptl_crystal_description 'ireg block'
_exptl_crystal_F_000 3528
_exptl_crystal_size_max .14
_exptl_crystal_size_mid .24
_exptl_crystal_size_min .24
_refine_diff_density_max 1.564
_refine_diff_density_min -0.989
_refine_diff_density_rms 0.141
_refine_ls_extinction_method none
_refine_ls_goodness_of_fit_ref 0.986
_refine_ls_hydrogen_treatment mixed
_refine_ls_matrix_type full
_refine_ls_number_parameters 910
_refine_ls_number_reflns 14504
_refine_ls_number_restraints 0
_refine_ls_restrained_S_all 0.986
_refine_ls_R_factor_all 0.0774
_refine_ls_R_factor_gt 0.0438
_refine_ls_shift/su_max 0.029
_refine_ls_shift/su_mean 0.001
_refine_ls_structure_factor_coef Fsqd
_refine_ls_weighting_details 'calc w=1/[\s^2^(Fo^2^)+(0.0608P)^2^+0.0000P] where P=(Fo^2^+2Fc^2^)/3'
_refine_ls_weighting_scheme calc
_refine_ls_wR_factor_gt 0.1049
_refine_ls_wR_factor_ref 0.1192
_reflns_number_gt 9645
_reflns_number_total 14504
_reflns_threshold_expression >2sigma(I)
_cod_data_source_file b111249j.txt
_cod_data_source_block 00109
_cod_depositor_comments
;
The following automatic conversions were performed:

'_symmetry_cell_setting' value 'Monoclinic' changed to 'monoclinic'
according to
/usr/data/users/saulius/automatic-downloads/retrospective/RSC/lib/dictionaries/cif_core.dic
dictionary named 'cif_core.dic' version 2.4.2 from 2011-04-26.

Automatic conversion script
Id: cif_fix_values 2281 2013-09-26 08:29:07Z andrius 
;
_cod_original_sg_symbol_H-M P2(1)/c
_cod_database_code 7114346

loop_
_symmetry_equiv_pos_as_xyz
'x, y, z'
'-x, y+1/2, -z+1/2'
'-x, -y, -z'
'x, -y-1/2, z-1/2'

loop_
_atom_site_label
_atom_site_type_symbol
_atom_site_fract_x
_atom_site_fract_y
_atom_site_fract_z
_atom_site_U_iso_or_equiv
_atom_site_adp_type
_atom_site_occupancy
_atom_site_symmetry_multiplicity
_atom_site_calc_flag
_atom_site_refinement_flags
Eu1 Eu 0.215534(13) -0.182759(16) 0.424210(12) 0.02486(8) Uani 1 1 d .
O1 O 0.20622(18) -0.2886(2) 0.33745(18) 0.0371(9) Uani 1 1 d .
F1 F 0.2455(3) -0.4134(4) 0.2520(3) 0.124(2) Uani 1 1 d .
C1 C 0.1798(4) -0.4129(4) 0.2731(3) 0.0576(19) Uani 1 1 d .
Eu2 Eu 0.297027(12) 0.036236(16) 0.355309(12) 0.02357(8) Uani 1 1 d .
O2 O 0.1642(2) -0.3152(3) 0.4656(2) 0.0449(10) Uani 1 1 d .
C2 C 0.1875(4) -0.3692(4) 0.3347(3) 0.069(2) Uani 1 1 d .
F2 F 0.1445(3) -0.3649(3) 0.2319(2) 0.1096(19) Uani 1 1 d .
F3 F 0.1645(4) -0.4964(3) 0.2682(3) 0.130(2) Uani 1 1 d .
C3 C 0.1550(5) -0.4226(5) 0.3827(4) 0.085(3) Uani 1 1 d .
H3A H 0.1370 -0.4811 0.3720 0.102 Uiso 1 1 calc R
F4 F 0.1143(8) -0.4356(6) 0.5447(4) 0.262(8) Uani 1 1 d .
C4 C 0.1495(4) -0.3880(6) 0.4481(5) 0.081(3) Uani 1 1 d .
F5 F 0.1191(6) -0.5305(4) 0.4837(4) 0.204(5) Uani 1 1 d .
C5 C 0.1142(7) -0.4508(7) 0.4942(6) 0.103(4) Uani 1 1 d .
F6 F 0.0488(5) -0.4353(8) 0.4750(7) 0.281(7) Uani 1 1 d .
O11 O 0.3072(2) -0.2967(2) 0.43229(18) 0.0393(9) Uani 1 1 d .
C11 C 0.3739(7) -0.4262(8) 0.4547(5) 0.106(4) Uani 1 1 d .
F11 F 0.3589(6) -0.4689(7) 0.4093(4) 0.230(6) Uani 1 1 d .
O12 O 0.2592(2) -0.2010(3) 0.53028(17) 0.0383(9) Uani 1 1 d .
C12 C 0.3311(4) -0.3471(5) 0.4762(4) 0.068(2) Uani 1 1 d .
F12 F 0.3908(4) -0.4807(4) 0.4991(3) 0.155(3) Uani 1 1 d .
C13 C 0.3184(4) -0.3412(5) 0.5418(4) 0.070(2) Uani 1 1 d .
H13A H 0.3352 -0.3865 0.5707 0.084 Uiso 1 1 calc R
F13 F 0.4334(4) -0.3889(5) 0.4437(5) 0.195(5) Uani 1 1 d .
C14 C 0.2800(4) -0.2658(5) 0.5621(3) 0.063(2) Uani 1 1 d .
F14 F 0.2097(3) -0.2428(5) 0.6428(2) 0.117(2) Uani 1 1 d .
F15 F 0.2894(3) -0.3297(3) 0.6664(2) 0.0940(16) Uani 1 1 d .
C15 C 0.2786(4) -0.2607(5) 0.6311(3) 0.0603(19) Uani 1 1 d .
F16 F 0.3079(3) -0.1871(3) 0.6548(2) 0.0829(14) Uani 1 1 d .
O21 O 0.09775(18) -0.1940(2) 0.37897(18) 0.0362(9) Uani 1 1 d .
C21 C -0.0157(3) -0.2440(6) 0.3593(4) 0.063(2) Uani 1 1 d .
F21 F 0.0057(2) -0.2987(5) 0.3199(3) 0.165(4) Uani 1 1 d .
O22 O 0.13561(18) -0.1179(2) 0.49425(18) 0.0362(9) Uani 1 1 d .
C22 C 0.0427(3) -0.2045(4) 0.4047(3) 0.0483(16) Uani 1 1 d .
F22 F -0.0496(3) -0.1782(4) 0.3307(3) 0.118(2) Uani 1 1 d .
F23 F -0.0618(2) -0.2830(4) 0.3928(3) 0.1108(19) Uani 1 1 d .
C23 C 0.0273(3) -0.1802(4) 0.4649(3) 0.0542(18) Uani 1 1 d .
H23A H -0.0167 -0.1938 0.4789 0.065 Uiso 1 1 calc R
C24 C 0.0756(3) -0.1354(4) 0.5057(3) 0.0439(15) Uani 1 1 d .
F24 F 0.0543(3) -0.1710(4) 0.6094(2) 0.0988(17) Uani 1 1 d .
C25 C 0.0520(3) -0.1042(5) 0.5677(4) 0.0570(19) Uani 1 1 d .
F25 F 0.0865(3) -0.0379(4) 0.5917(3) 0.143(3) Uani 1 1 d .
F26 F -0.0133(2) -0.0800(4) 0.5657(2) 0.0943(16) Uani 1 1 d .
O31 O 0.31500(17) 0.1470(2) 0.44231(18) 0.0322(8) Uani 1 1 d .
F31 F 0.3357(2) 0.2379(3) 0.5635(2) 0.0778(13) Uani 1 1 d .
C31 C 0.3475(3) 0.2719(4) 0.5067(4) 0.0503(17) Uani 1 1 d .
O32 O 0.41455(18) 0.0407(2) 0.39520(18) 0.0344(9) Uani 1 1 d .
F32 F 0.2936(2) 0.3154(3) 0.4861(2) 0.0863(16) Uani 1 1 d .
C32 C 0.3649(3) 0.1936(4) 0.4628(3) 0.0393(14) Uani 1 1 d .
F33 F 0.3986(2) 0.3286(3) 0.5192(2) 0.0863(15) Uani 1 1 d .
C33 C 0.4344(3) 0.1781(4) 0.4518(3) 0.0391(14) Uani 1 1 d .
H33A H 0.4683 0.2207 0.4663 0.047 Uiso 1 1 calc R
C34 C 0.4525(3) 0.1015(4) 0.4202(3) 0.0405(14) Uani 1 1 d .
F34 F 0.5452(2) -0.0006(3) 0.4348(3) 0.1060(19) Uani 1 1 d .
F35 F 0.56955(19) 0.1391(3) 0.4470(2) 0.0918(16) Uani 1 1 d .
C35 C 0.5293(3) 0.0828(5) 0.4145(4) 0.0556(18) Uani 1 1 d .
F36 F 0.5460(2) 0.0844(5) 0.3573(3) 0.114(2) Uani 1 1 d .
O41 O 0.20254(17) 0.1414(2) 0.36058(18) 0.0317(8) Uani 1 1 d .
F41 F 0.07706(18) 0.2219(3) 0.3281(2) 0.0745(13) Uani 1 1 d .
C41 C 0.1263(3) 0.2637(4) 0.3625(4) 0.0491(17) Uani 1 1 d .
O42 O 0.33475(17) 0.1768(2) 0.31280(18) 0.0320(8) Uani 1 1 d .
C42 C 0.1967(3) 0.2245(3) 0.3480(3) 0.0315(12) Uani 1 1 d .
F42 F 0.1142(2) 0.2482(3) 0.4224(2) 0.0801(14) Uani 1 1 d .
F43 F 0.12031(19) 0.3511(2) 0.3522(3) 0.0844(16) Uani 1 1 d .
C43 C 0.2436(3) 0.2832(3) 0.3230(3) 0.0373(14) Uani 1 1 d .
H43A H 0.2312 0.3452 0.3162 0.045 Uiso 1 1 calc R
F44 F 0.3636(3) 0.3015(3) 0.2178(3) 0.1038(18) Uani 1 1 d .
C44 C 0.3083(3) 0.2543(4) 0.3076(3) 0.0347(13) Uani 1 1 d .
C45 C 0.3549(3) 0.3244(4) 0.2781(4) 0.0526(18) Uani 1 1 d .
F45 F 0.4143(2) 0.3261(4) 0.3054(3) 0.132(3) Uani 1 1 d .
F46 F 0.3294(2) 0.4075(2) 0.2739(2) 0.0806(14) Uani 1 1 d .
O51 O 0.24261(18) 0.0532(2) 0.25151(18) 0.0351(9) Uani 1 1 d .
F51 F 0.15307(18) 0.0679(3) 0.15175(18) 0.0602(11) Uani 1 1 d .
C51 C 0.2111(3) 0.1096(5) 0.1520(3) 0.0545(19) Uani 1 1 d .
O52 O 0.37072(18) -0.0154(2) 0.27639(17) 0.0315(8) Uani 1 1 d .
C52 C 0.2640(3) 0.0682(4) 0.1985(3) 0.0389(14) Uani 1 1 d .
F52 F 0.2300(2) 0.1125(5) 0.0939(2) 0.122(2) Uani 1 1 d .
C53 C 0.3300(3) 0.0500(4) 0.1793(3) 0.0366(13) Uani 1 1 d .
H53A H 0.3421 0.0679 0.1386 0.044 Uiso 1 1 calc R
F53 F 0.1997(3) 0.1954(3) 0.1687(3) 0.125(2) Uani 1 1 d .
F54 F 0.4472(2) -0.1142(3) 0.1898(2) 0.0822(14) Uani 1 1 d .
C54 C 0.3776(3) 0.0057(3) 0.2197(3) 0.0333(13) Uani 1 1 d .
F55 F 0.49753(19) 0.0001(4) 0.2313(2) 0.0811(14) Uani 1 1 d .
C55 C 0.4449(3) -0.0247(4) 0.1941(3) 0.0455(15) Uani 1 1 d .
F56 F 0.4552(2) 0.0089(4) 0.1385(2) 0.0856(15) Uani 1 1 d .
O60 O 0.19598(18) -0.0673(3) 0.34140(18) 0.0399(10) Uani 1 1 d .
N61 N 0.1425(2) -0.0625(3) 0.2983(2) 0.0320(10) Uani 1 1 d .
C62 C 0.0942(3) -0.0004(4) 0.3061(3) 0.0386(14) Uani 1 1 d .
H62A H 0.0980 0.0399 0.3411 0.046 Uiso 1 1 calc R
C63 C 0.0387(3) 0.0054(4) 0.2632(3) 0.0520(18) Uani 1 1 d .
H63A H 0.0037 0.0492 0.2683 0.062 Uiso 1 1 calc R
C64 C 0.0352(4) -0.0537(5) 0.2128(4) 0.062(2) Uani 1 1 d .
H64A H -0.0020 -0.0498 0.1820 0.074 Uiso 1 1 calc R
C65 C 0.0853(3) -0.1180(5) 0.2069(3) 0.0546(18) Uani 1 1 d .
H65A H 0.0824 -0.1601 0.1729 0.065 Uiso 1 1 calc R
C66 C 0.1395(3) -0.1207(4) 0.2507(3) 0.0431(15) Uani 1 1 d .
H66A H 0.1749 -0.1643 0.2468 0.052 Uiso 1 1 calc R
O70 O 0.2561(2) -0.0280(2) 0.45329(17) 0.0370(9) Uani 1 1 d .
N71 N 0.2443(2) 0.0150(3) 0.5075(2) 0.0294(10) Uani 1 1 d .
C72 C 0.1954(3) 0.0777(4) 0.5085(3) 0.0373(13) Uani 1 1 d .
H72A H 0.1682 0.0916 0.4712 0.045 Uiso 1 1 calc R
C73 C 0.1844(3) 0.1220(4) 0.5634(3) 0.0470(16) Uani 1 1 d .
H73A H 0.1503 0.1680 0.5640 0.056 Uiso 1 1 calc R
C74 C 0.2219(4) 0.1007(4) 0.6169(3) 0.0530(17) Uani 1 1 d .
H74A H 0.2133 0.1302 0.6553 0.064 Uiso 1 1 calc R
C75 C 0.2724(4) 0.0363(4) 0.6152(3) 0.0487(16) Uani 1 1 d .
H75A H 0.2992 0.0209 0.6524 0.058 Uiso 1 1 calc R
C76 C 0.2840(3) -0.0060(4) 0.5591(3) 0.0388(14) Uani 1 1 d .
H76A H 0.3196 -0.0496 0.5569 0.047 Uiso 1 1 calc R
O80 O 0.31919(18) -0.1268(2) 0.37396(19) 0.0381(9) Uani 1 1 d .
N81 N 0.3726(2) -0.1758(3) 0.3544(2) 0.0290(10) Uani 1 1 d .
C82 C 0.4346(3) -0.1620(4) 0.3828(3) 0.0437(15) Uani 1 1 d .
H82A H 0.4408 -0.1196 0.4164 0.052 Uiso 1 1 calc R
C83 C 0.4896(3) -0.2106(4) 0.3622(4) 0.0572(19) Uani 1 1 d .
H83A H 0.5342 -0.2023 0.3817 0.069 Uiso 1 1 calc R
C84 C 0.4790(3) -0.2709(4) 0.3135(4) 0.0550(19) Uani 1 1 d .
H84A H 0.5165 -0.3036 0.2984 0.066 Uiso 1 1 calc R
C85 C 0.4155(3) -0.2838(4) 0.2869(3) 0.0509(17) Uani 1 1 d .
H85A H 0.4080 -0.3266 0.2537 0.061 Uiso 1 1 calc R
C86 C 0.3619(3) -0.2350(4) 0.3078(3) 0.0404(14) Uani 1 1 d .
H86A H 0.3171 -0.2435 0.2890 0.048 Uiso 1 1 calc R

loop_
_atom_site_aniso_label
_atom_site_aniso_U_11
_atom_site_aniso_U_22
_atom_site_aniso_U_33
_atom_site_aniso_U_23
_atom_site_aniso_U_13
_atom_site_aniso_U_12
Eu1 0.02576(14) 0.02155(12) 0.02795(15) 0.00087(11) 0.00721(11) -0.00185(10)
O1 0.039(2) 0.0302(19) 0.043(2) -0.0121(18) 0.0055(19) -0.0035(17)
F1 0.163(6) 0.109(4) 0.106(5) -0.034(4) 0.060(4) 0.011(4)
C1 0.091(6) 0.041(4) 0.041(4) -0.015(3) 0.009(4) -0.011(4)
Eu2 0.01989(13) 0.02101(12) 0.03022(15) 0.00273(11) 0.00496(10) 0.00115(10)
O2 0.052(3) 0.028(2) 0.057(3) -0.004(2) 0.018(2) -0.0113(19)
C2 0.119(7) 0.036(4) 0.050(5) -0.008(3) -0.006(5) -0.008(4)
F2 0.175(6) 0.084(3) 0.063(3) -0.009(3) -0.045(4) 0.013(4)
F3 0.234(7) 0.054(3) 0.099(4) -0.027(3) -0.006(4) -0.044(4)
C3 0.130(8) 0.052(4) 0.076(6) -0.009(4) 0.026(6) -0.020(5)
F4 0.59(2) 0.126(6) 0.079(5) -0.011(5) 0.103(9) -0.093(9)
C4 0.073(5) 0.062(5) 0.110(8) 0.024(5) 0.030(5) -0.007(4)
F5 0.409(14) 0.058(4) 0.162(7) 0.014(4) 0.155(8) -0.039(6)
C5 0.124(9) 0.076(7) 0.111(9) 0.025(6) 0.017(7) -0.077(7)
F6 0.178(9) 0.281(14) 0.388(19) 0.200(13) 0.041(10) -0.079(9)
O11 0.049(2) 0.034(2) 0.036(2) 0.0145(18) 0.0107(19) 0.0132(18)
C11 0.141(10) 0.087(7) 0.095(8) 0.056(6) 0.055(7) 0.092(7)
F11 0.292(13) 0.267(12) 0.123(7) -0.112(8) -0.055(7) 0.116(10)
O12 0.051(2) 0.035(2) 0.029(2) 0.0061(17) 0.0008(19) 0.0075(18)
C12 0.070(5) 0.050(4) 0.086(6) 0.007(4) 0.024(5) 0.007(4)
F12 0.279(9) 0.082(4) 0.108(5) 0.033(4) 0.044(5) 0.060(5)
C13 0.089(6) 0.064(5) 0.059(5) 0.018(4) 0.014(4) 0.014(4)
F13 0.191(8) 0.144(6) 0.265(11) 0.092(7) 0.142(8) 0.116(6)
C14 0.102(6) 0.042(4) 0.044(4) -0.002(3) 0.006(4) 0.008(4)
F14 0.119(5) 0.158(6) 0.079(4) 0.015(4) 0.034(3) 0.008(4)
F15 0.158(5) 0.076(3) 0.046(3) 0.025(2) -0.002(3) 0.017(3)
C15 0.076(5) 0.060(5) 0.044(4) 0.006(4) -0.007(4) -0.002(4)
F16 0.113(4) 0.075(3) 0.059(3) -0.008(2) -0.006(3) -0.017(3)
O21 0.027(2) 0.042(2) 0.040(2) -0.0009(18) 0.0052(17) -0.0088(17)
C21 0.030(3) 0.068(5) 0.091(6) -0.024(5) 0.001(4) -0.013(3)
F21 0.055(3) 0.233(7) 0.206(7) -0.180(6) 0.000(4) -0.014(4)
O22 0.031(2) 0.036(2) 0.043(2) -0.0046(18) 0.0138(18) -0.0056(17)
C22 0.038(3) 0.042(3) 0.064(5) -0.003(3) 0.001(3) -0.009(3)
F22 0.094(4) 0.121(5) 0.130(5) -0.002(4) -0.055(4) -0.008(3)
F23 0.069(3) 0.143(5) 0.121(5) -0.024(4) 0.009(3) -0.064(3)
C23 0.039(4) 0.059(4) 0.067(5) -0.019(4) 0.024(3) -0.014(3)
C24 0.041(3) 0.043(3) 0.051(4) -0.007(3) 0.022(3) -0.005(3)
F24 0.110(4) 0.131(5) 0.057(3) 0.010(3) 0.020(3) 0.006(3)
C25 0.044(4) 0.067(5) 0.063(5) -0.013(4) 0.025(4) -0.018(4)
F25 0.136(5) 0.172(6) 0.133(5) -0.113(5) 0.098(4) -0.100(4)
F26 0.070(3) 0.124(4) 0.093(4) -0.022(3) 0.041(3) 0.020(3)
O31 0.0276(19) 0.0290(18) 0.041(2) -0.0047(17) 0.0078(17) -0.0048(16)
F31 0.110(4) 0.072(3) 0.054(3) -0.018(2) 0.021(3) -0.004(3)
C31 0.053(4) 0.033(3) 0.067(5) -0.009(3) 0.011(4) -0.009(3)
O32 0.0277(19) 0.035(2) 0.040(2) 0.0005(18) -0.0014(17) 0.0038(16)
F32 0.096(3) 0.070(3) 0.090(4) -0.035(2) -0.023(3) 0.045(3)
C32 0.045(3) 0.031(3) 0.043(4) 0.002(3) 0.011(3) -0.002(3)
F33 0.082(3) 0.055(3) 0.122(4) -0.036(3) 0.012(3) -0.019(2)
C33 0.032(3) 0.037(3) 0.049(4) -0.009(3) 0.004(3) -0.013(2)
C34 0.028(3) 0.049(3) 0.045(4) 0.005(3) 0.002(3) -0.003(3)
F34 0.036(2) 0.086(3) 0.194(6) 0.011(4) -0.002(3) 0.017(2)
F35 0.033(2) 0.111(4) 0.130(4) -0.053(3) -0.006(2) -0.012(2)
C35 0.027(3) 0.069(5) 0.070(5) -0.010(4) -0.008(3) -0.002(3)
F36 0.042(3) 0.220(7) 0.083(4) -0.032(4) 0.024(3) -0.006(3)
O41 0.0256(18) 0.0274(18) 0.043(2) 0.0045(17) 0.0088(17) 0.0023(15)
F41 0.031(2) 0.071(3) 0.121(4) -0.009(3) -0.003(2) 0.0060(19)
C41 0.036(3) 0.029(3) 0.084(5) 0.009(3) 0.014(4) 0.006(3)
O42 0.0235(18) 0.0260(18) 0.047(2) 0.0075(17) 0.0073(17) 0.0002(15)
C42 0.025(3) 0.029(3) 0.041(3) 0.001(2) 0.004(2) 0.007(2)
F42 0.071(3) 0.094(3) 0.079(3) 0.013(3) 0.039(2) 0.036(2)
F43 0.055(2) 0.035(2) 0.168(5) 0.022(3) 0.044(3) 0.0216(18)
C43 0.034(3) 0.023(2) 0.056(4) 0.007(3) 0.010(3) 0.001(2)
F44 0.128(4) 0.082(3) 0.111(4) 0.022(3) 0.079(4) -0.006(3)
C44 0.026(3) 0.030(3) 0.048(4) 0.005(3) 0.005(3) -0.006(2)
C45 0.042(4) 0.030(3) 0.087(6) 0.013(3) 0.016(4) -0.002(3)
F45 0.046(3) 0.122(4) 0.222(7) 0.111(5) -0.040(3) -0.049(3)
F46 0.082(3) 0.036(2) 0.129(4) 0.026(2) 0.048(3) 0.004(2)
O51 0.0270(19) 0.042(2) 0.036(2) 0.0129(18) -0.0013(17) -0.0022(16)
F51 0.040(2) 0.079(3) 0.059(3) 0.021(2) -0.0144(19) -0.0122(19)
C51 0.051(4) 0.056(4) 0.054(5) 0.027(4) -0.020(3) -0.010(3)
O52 0.033(2) 0.0328(19) 0.029(2) 0.0057(17) 0.0078(17) 0.0066(16)
C52 0.041(3) 0.032(3) 0.043(4) 0.010(3) -0.003(3) -0.006(3)
F52 0.065(3) 0.233(7) 0.065(3) 0.088(4) -0.012(3) -0.014(4)
C53 0.044(3) 0.036(3) 0.030(3) 0.008(3) 0.005(3) -0.009(3)
F53 0.139(5) 0.051(3) 0.172(6) 0.026(3) -0.097(4) 0.009(3)
F54 0.064(3) 0.051(2) 0.136(4) -0.015(3) 0.052(3) 0.008(2)
C54 0.037(3) 0.026(3) 0.038(3) -0.002(2) 0.011(3) -0.001(2)
F55 0.034(2) 0.133(4) 0.077(3) -0.032(3) 0.009(2) -0.004(2)
C55 0.048(4) 0.044(3) 0.047(4) 0.000(3) 0.022(3) 0.000(3)
F56 0.073(3) 0.128(4) 0.060(3) 0.024(3) 0.041(2) 0.025(3)
O60 0.034(2) 0.041(2) 0.044(3) 0.0146(19) -0.0119(19) -0.0110(17)
N61 0.027(2) 0.033(2) 0.035(3) 0.009(2) -0.005(2) -0.0073(19)
C62 0.035(3) 0.036(3) 0.045(4) 0.001(3) -0.004(3) 0.000(3)
C63 0.034(3) 0.050(4) 0.070(5) 0.004(4) -0.014(3) 0.003(3)
C64 0.053(4) 0.066(5) 0.062(5) 0.013(4) -0.033(4) -0.016(4)
C65 0.063(4) 0.053(4) 0.045(4) -0.012(3) -0.016(3) -0.006(3)
C66 0.044(3) 0.042(3) 0.043(4) -0.003(3) 0.005(3) 0.001(3)
O70 0.056(3) 0.0298(19) 0.027(2) -0.0063(16) 0.0173(19) -0.0076(18)
N71 0.031(2) 0.030(2) 0.029(2) -0.0073(19) 0.010(2) -0.0074(19)
C72 0.036(3) 0.034(3) 0.042(4) -0.006(3) 0.004(3) 0.001(2)
C73 0.045(4) 0.043(3) 0.054(4) -0.005(3) 0.013(3) 0.006(3)
C74 0.075(5) 0.041(3) 0.045(4) -0.012(3) 0.025(4) -0.007(3)
C75 0.067(4) 0.048(4) 0.032(3) -0.011(3) 0.001(3) -0.006(3)
C76 0.039(3) 0.037(3) 0.040(4) -0.005(3) -0.005(3) -0.002(3)
O80 0.033(2) 0.0226(18) 0.062(3) 0.0073(18) 0.0239(19) 0.0089(15)
N81 0.024(2) 0.024(2) 0.040(3) 0.006(2) 0.011(2) 0.0056(17)
C82 0.037(3) 0.036(3) 0.057(4) -0.005(3) -0.007(3) 0.002(3)
C83 0.027(3) 0.050(4) 0.093(6) -0.001(4) -0.006(4) 0.013(3)
C84 0.041(4) 0.039(3) 0.089(6) 0.003(4) 0.035(4) 0.014(3)
C85 0.051(4) 0.051(4) 0.052(4) -0.008(3) 0.012(3) 0.012(3)
C86 0.034(3) 0.052(4) 0.035(3) -0.004(3) 0.000(3) 0.005(3)

loop_
_atom_type_symbol
_atom_type_description
_atom_type_scat_dispersion_real
_atom_type_scat_dispersion_imag
_atom_type_scat_source
C C 0.0033 0.0016 'International Tables Vol C Tables 4.2.6.8 and 6.1.1.4'
H H 0.0000 0.0000 'International Tables Vol C Tables 4.2.6.8 and 6.1.1.4'
N N 0.0061 0.0033 'International Tables Vol C Tables 4.2.6.8 and 6.1.1.4'
O O 0.0106 0.0060 'International Tables Vol C Tables 4.2.6.8 and 6.1.1.4'
F F 0.0171 0.0103 'International Tables Vol C Tables 4.2.6.8 and 6.1.1.4'
Eu Eu -0.1578 3.6682 'International Tables Vol C Tables 4.2.6.8 and 6.1.1.4'

loop_
_geom_angle_atom_site_label_1
_geom_angle_atom_site_label_2
_geom_angle_atom_site_label_3
_geom_angle
O12 Eu1 O2 72.10(14)
O12 Eu1 O1 131.34(13)
O2 Eu1 O1 75.18(14)
O12 Eu1 O22 70.60(13)
O2 Eu1 O22 77.85(13)
O1 Eu1 O22 134.70(12)
O12 Eu1 O21 129.80(13)
O2 Eu1 O21 71.44(14)
O1 Eu1 O21 68.30(12)
O22 Eu1 O21 68.91(12)
O12 Eu1 O11 68.78(13)
O2 Eu1 O11 75.01(13)
O1 Eu1 O11 68.61(13)
O22 Eu1 O11 136.29(13)
O21 Eu1 O11 130.47(13)
O12 Eu1 O60 142.11(13)
O2 Eu1 O60 140.97(13)
O1 Eu1 O60 83.84(13)
O22 Eu1 O60 95.34(13)
O21 Eu1 O60 70.31(12)
O11 Eu1 O60 126.98(13)
O12 Eu1 O70 76.96(12)
O2 Eu1 O70 142.50(13)
O1 Eu1 O70 142.31(12)
O22 Eu1 O70 72.21(12)
O21 Eu1 O70 116.15(13)
O11 Eu1 O70 112.74(13)
O60 Eu1 O70 65.18(12)
O12 Eu1 O80 100.94(13)
O2 Eu1 O80 143.25(12)
O1 Eu1 O80 84.73(13)
O22 Eu1 O80 135.20(12)
O21 Eu1 O80 128.73(13)
O11 Eu1 O80 69.05(12)
O60 Eu1 O80 63.90(12)
O70 Eu1 O80 63.09(12)
O12 Eu1 Eu2 108.48(9)
O2 Eu1 Eu2 179.10(11)
O1 Eu1 Eu2 104.75(9)
O22 Eu1 Eu2 101.66(9)
O21 Eu1 Eu2 107.69(9)
O11 Eu1 Eu2 105.83(9)
O60 Eu1 Eu2 38.22(8)
O70 Eu1 Eu2 37.58(8)
O80 Eu1 Eu2 37.49(7)
C2 O1 Eu1 131.2(4)
F3 C1 F2 111.0(7)
F3 C1 F1 100.8(7)
F2 C1 F1 104.4(6)
F3 C1 C2 120.8(7)
F2 C1 C2 113.1(6)
F1 C1 C2 104.3(6)
O42 Eu2 O52 78.10(12)
O42 Eu2 O32 78.38(12)
O52 Eu2 O32 69.69(12)
O42 Eu2 O51 72.09(12)
O52 Eu2 O51 68.99(12)
O32 Eu2 O51 132.97(13)
O42 Eu2 O41 73.85(11)
O52 Eu2 O41 136.69(12)
O32 Eu2 O41 133.23(12)
O51 Eu2 O41 71.32(13)
O42 Eu2 O80 147.76(11)
O52 Eu2 O80 72.48(12)
O32 Eu2 O80 79.27(12)
O51 Eu2 O80 108.21(13)
O41 Eu2 O80 137.86(11)
O42 Eu2 O70 140.76(12)
O52 Eu2 O70 135.33(12)
O32 Eu2 O70 93.76(13)
O51 Eu2 O70 131.86(12)
O41 Eu2 O70 85.12(12)
O80 Eu2 O70 63.60(12)
O42 Eu2 O31 71.54(12)
O52 Eu2 O31 131.81(12)
O32 Eu2 O31 68.19(12)
O51 Eu2 O31 130.89(12)
O41 Eu2 O31 67.66(12)
O80 Eu2 O31 120.17(13)
O70 Eu2 O31 69.89(12)
O42 Eu2 O60 137.88(12)
O52 Eu2 O60 103.35(13)
O32 Eu2 O60 142.42(12)
O51 Eu2 O60 69.59(12)
O41 Eu2 O60 77.92(12)
O80 Eu2 O60 63.78(12)
O70 Eu2 O60 64.65(12)
O31 Eu2 O60 124.31(12)
O42 Eu2 Eu1 173.86(8)
O52 Eu2 Eu1 106.25(8)
O32 Eu2 Eu1 107.07(9)
O51 Eu2 Eu1 105.15(9)
O41 Eu2 Eu1 100.12(8)
O80 Eu2 Eu1 38.07(8)
O70 Eu2 Eu1 37.65(8)
O31 Eu2 Eu1 107.53(8)
O60 Eu2 Eu1 37.50(8)
C4 O2 Eu1 137.2(5)
O1 C2 C1 118.5(7)
O1 C2 C3 128.1(7)
C1 C2 C3 111.6(6)
C2 C3 C4 122.0(7)
O2 C4 C3 125.5(7)
O2 C4 C5 117.2(9)
C3 C4 C5 116.9(8)
F4 C5 F5 112.7(12)
F4 C5 F6 102.1(15)
F5 C5 F6 101.2(10)
F4 C5 C4 121.9(10)
F5 C5 C4 114.9(11)
F6 C5 C4 99.3(10)
C12 O11 Eu1 133.6(4)
F11 C11 F12 108.6(11)
F11 C11 F13 104.6(11)
F12 C11 F13 101.6(11)
F11 C11 C12 122.8(12)
F12 C11 C12 112.4(8)
F13 C11 C12 104.2(10)
C14 O12 Eu1 134.5(4)
O11 C12 C13 127.5(7)
O11 C12 C11 114.3(7)
C13 C12 C11 118.0(7)
C14 C13 C12 117.9(7)
O12 C14 C13 127.0(7)
O12 C14 C15 119.2(6)
C13 C14 C15 112.6(7)
F15 C15 F16 112.1(6)
F15 C15 F14 99.7(7)
F16 C15 F14 100.3(6)
F15 C15 C14 122.5(7)
F16 C15 C14 113.0(7)
F14 C15 C14 105.2(6)
C22 O21 Eu1 130.8(4)
F21 C21 F22 110.1(9)
F21 C21 F23 110.7(7)
F22 C21 F23 103.2(6)
F21 C21 C22 113.0(6)
F22 C21 C22 110.3(6)
F23 C21 C22 109.1(7)
C24 O22 Eu1 134.0(4)
O21 C22 C23 128.3(6)
O21 C22 C21 113.1(6)
C23 C22 C21 118.5(6)
C22 C23 C24 121.2(6)
O22 C24 C23 125.6(6)
O22 C24 C25 117.2(6)
C23 C24 C25 117.1(5)
F25 C25 F24 107.6(7)
F25 C25 F26 107.2(7)
F24 C25 F26 102.4(6)
F25 C25 C24 113.7(6)
F24 C25 C24 111.4(6)
F26 C25 C24 113.7(6)
C32 O31 Eu2 133.9(4)
F32 C31 F33 110.7(5)
F32 C31 F31 108.1(6)
F33 C31 F31 102.9(6)
F32 C31 C32 111.9(6)
F33 C31 C32 113.6(6)
F31 C31 C32 109.1(5)
C34 O32 Eu2 134.1(3)
O31 C32 C33 126.5(5)
O31 C32 C31 115.1(5)
C33 C32 C31 118.4(5)
C34 C33 C32 119.7(5)
O32 C34 C33 128.8(5)
O32 C34 C35 113.2(5)
C33 C34 C35 118.1(5)
F36 C35 F35 108.1(6)
F36 C35 F34 105.0(7)
F35 C35 F34 106.7(6)
F36 C35 C34 112.3(6)
F35 C35 C34 113.8(6)
F34 C35 C34 110.4(6)
C42 O41 Eu2 132.2(3)
F43 C41 F41 107.8(5)
F43 C41 F42 108.1(6)
F41 C41 F42 106.5(5)
F43 C41 C42 113.9(5)
F41 C41 C42 110.3(5)
F42 C41 C42 110.0(5)
C44 O42 Eu2 133.0(3)
O41 C42 C43 129.2(5)
O41 C42 C41 113.0(4)
C43 C42 C41 117.8(5)
C42 C43 C44 122.3(5)
O42 C44 C43 129.2(5)
O42 C44 C45 113.1(5)
C43 C44 C45 117.6(5)
F45 C45 F46 110.2(6)
F45 C45 F44 106.0(6)
F46 C45 F44 103.6(6)
F45 C45 C44 112.2(6)
F46 C45 C44 114.6(5)
F44 C45 C44 109.5(5)
C52 O51 Eu2 134.0(4)
F51 C51 F52 108.1(6)
F51 C51 F53 106.7(6)
F52 C51 F53 106.4(6)
F51 C51 C52 112.3(5)
F52 C51 C52 114.1(6)
F53 C51 C52 108.8(6)
C54 O52 Eu2 134.1(3)
O51 C52 C53 126.6(5)
O51 C52 C51 114.2(5)
C53 C52 C51 119.3(6)
C54 C53 C52 120.1(5)
O52 C54 C53 126.9(5)
O52 C54 C55 114.7(5)
C53 C54 C55 118.4(5)
F56 C55 F55 106.5(5)
F56 C55 F54 107.8(6)
F55 C55 F54 106.8(6)
F56 C55 C54 113.5(5)
F55 C55 C54 111.5(5)
F54 C55 C54 110.5(5)
N61 O60 Eu1 127.1(3)
N61 O60 Eu2 128.6(3)
Eu1 O60 Eu2 104.28(13)
C66 N61 C62 122.5(5)
C66 N61 O60 118.9(5)
C62 N61 O60 118.6(5)
N61 C62 C63 119.8(6)
C62 C63 C64 118.5(6)
C65 C64 C63 120.1(6)
C66 C65 C64 119.1(6)
N61 C66 C65 119.9(6)
N71 O70 Eu2 128.8(3)
N71 O70 Eu1 125.1(3)
Eu2 O70 Eu1 104.77(13)
C72 N71 C76 121.9(5)
C72 N71 O70 119.9(5)
C76 N71 O70 118.2(4)
N71 C72 C73 119.6(6)
C74 C73 C72 120.3(6)
C73 C74 C75 119.4(6)
C74 C75 C76 119.5(6)
N71 C76 C75 119.2(6)
N81 O80 Eu2 126.7(3)
N81 O80 Eu1 128.5(3)
Eu2 O80 Eu1 104.44(12)
C86 N81 C82 122.4(5)
C86 N81 O80 119.2(4)
C82 N81 O80 118.5(5)
N81 C82 C83 118.7(6)
C84 C83 C82 119.2(6)
C85 C84 C83 120.1(6)
C84 C85 C86 119.8(6)
N81 C86 C85 119.9(6)

loop_
_geom_bond_atom_site_label_1
_geom_bond_atom_site_label_2
_geom_bond_distance
Eu1 O12 2.380(4)
Eu1 O2 2.380(4)
Eu1 O1 2.411(4)
Eu1 O22 2.422(4)
Eu1 O21 2.450(4)
Eu1 O11 2.450(4)
Eu1 O60 2.457(4)
Eu1 O70 2.471(3)
Eu1 O80 2.491(3)
Eu1 Eu2 3.9120(8)
O1 C2 1.239(7)
F1 C1 1.389(9)
C1 F3 1.263(8)
C1 F2 1.292(8)
C1 C2 1.459(9)
Eu2 O42 2.387(3)
Eu2 O52 2.403(4)
Eu2 O32 2.404(4)
Eu2 O51 2.407(4)
Eu2 O41 2.417(3)
Eu2 O80 2.459(3)
Eu2 O70 2.467(4)
Eu2 O31 2.473(4)
Eu2 O60 2.498(3)
O2 C4 1.162(9)
C2 C3 1.464(11)
C3 C4 1.491(12)
F4 C5 1.098(13)
C4 C5 1.541(11)
F5 C5 1.195(12)
C5 F6 1.338(14)
O11 C12 1.259(8)
C11 F11 1.174(14)
C11 F12 1.266(9)
C11 F13 1.323(14)
C11 C12 1.519(11)
O12 C14 1.222(7)
C12 C13 1.436(10)
C13 C14 1.420(10)
C14 C15 1.473(10)
F14 C15 1.413(9)
F15 C15 1.271(8)
C15 F16 1.309(8)
O21 C22 1.249(7)
C21 F21 1.251(8)
C21 F22 1.302(9)
C21 F23 1.316(9)
C21 C22 1.562(9)
O22 C24 1.242(6)
C22 C23 1.380(9)
C23 C24 1.407(8)
C24 C25 1.497(9)
F24 C25 1.322(8)
C25 F25 1.272(7)
C25 F26 1.324(7)
O31 C32 1.250(6)
F31 C31 1.342(8)
C31 F32 1.286(7)
C31 F33 1.315(7)
C31 C32 1.532(8)
O32 C34 1.259(6)
C32 C33 1.412(8)
C33 C34 1.368(8)
C34 C35 1.541(8)
F34 C35 1.329(8)
F35 C35 1.309(7)
C35 F36 1.281(8)
O41 C42 1.252(6)
F41 C41 1.324(7)
C41 F43 1.306(6)
C41 F42 1.330(8)
C41 C42 1.542(7)
O42 C44 1.250(6)
C42 C43 1.388(7)
C43 C44 1.395(7)
F44 C45 1.349(9)
C44 C45 1.535(8)
C45 F45 1.269(8)
C45 F46 1.318(7)
O51 C52 1.247(7)
F51 C51 1.291(7)
C51 F52 1.313(8)
C51 F53 1.332(9)
C51 C52 1.514(8)
O52 C54 1.260(6)
C52 C53 1.405(8)
C53 C54 1.391(8)
F54 C55 1.317(7)
C54 C55 1.524(8)
F55 C55 1.313(7)
C55 F56 1.309(7)
O60 N61 1.350(5)
N61 C66 1.324(7)
N61 C62 1.332(7)
C62 C63 1.378(8)
C63 C64 1.378(10)
C64 C65 1.372(10)
C65 C66 1.370(8)
O70 N71 1.349(5)
N71 C72 1.328(7)
N71 C76 1.341(7)
C72 C73 1.365(8)
C73 C74 1.353(9)
C74 C75 1.370(9)
C75 C76 1.376(8)
O80 N81 1.356(5)
N81 C86 1.324(7)
N81 C82 1.338(7)
C82 C83 1.385(8)
C83 C84 1.368(9)
C84 C85 1.349(9)
C85 C86 1.367(8)

loop_
_geom_torsion_atom_site_label_1
_geom_torsion_atom_site_label_2
_geom_torsion_atom_site_label_3
_geom_torsion_atom_site_label_4
_geom_torsion
O12 Eu1 O1 C2 43.5(7)
O2 Eu1 O1 C2 -5.5(6)
O22 Eu1 O1 C2 -60.9(7)
O21 Eu1 O1 C2 -81.1(6)
O11 Eu1 O1 C2 73.9(6)
O60 Eu1 O1 C2 -152.3(6)
O70 Eu1 O1 C2 173.8(6)
O80 Eu1 O1 C2 143.4(6)
Eu2 Eu1 O1 C2 175.4(6)
O12 Eu1 Eu2 O42 -113.3(9)
O2 Eu1 Eu2 O42 17(7)
O1 Eu1 Eu2 O42 102.8(9)
O22 Eu1 Eu2 O42 -40.1(9)
O21 Eu1 Eu2 O42 31.3(9)
O11 Eu1 Eu2 O42 174.3(9)
O60 Eu1 Eu2 O42 43.7(9)
O70 Eu1 Eu2 O42 -78.8(9)
O80 Eu1 Eu2 O42 162.8(9)
O12 Eu1 Eu2 O52 112.14(13)
O2 Eu1 Eu2 O52 -118(7)
O1 Eu1 Eu2 O52 -31.77(13)
O22 Eu1 Eu2 O52 -174.63(13)
O21 Eu1 Eu2 O52 -103.27(13)
O11 Eu1 Eu2 O52 39.72(13)
O60 Eu1 Eu2 O52 -90.86(18)
O70 Eu1 Eu2 O52 146.61(18)
O80 Eu1 Eu2 O52 28.27(18)
O12 Eu1 Eu2 O32 38.93(14)
O2 Eu1 Eu2 O32 169(7)
O1 Eu1 Eu2 O32 -104.99(13)
O22 Eu1 Eu2 O32 112.16(13)
O21 Eu1 Eu2 O32 -176.49(13)
O11 Eu1 Eu2 O32 -33.50(14)
O60 Eu1 Eu2 O32 -164.08(19)
O70 Eu1 Eu2 O32 73.39(18)
O80 Eu1 Eu2 O32 -44.94(18)
O12 Eu1 Eu2 O51 -175.79(13)
O2 Eu1 Eu2 O51 -46(7)
O1 Eu1 Eu2 O51 40.29(13)
O22 Eu1 Eu2 O51 -102.57(13)
O21 Eu1 Eu2 O51 -31.21(13)
O11 Eu1 Eu2 O51 111.78(13)
O60 Eu1 Eu2 O51 -18.80(18)
O70 Eu1 Eu2 O51 -141.33(18)
O80 Eu1 Eu2 O51 100.33(18)
O12 Eu1 Eu2 O41 -102.57(13)
O2 Eu1 Eu2 O41 28(7)
O1 Eu1 Eu2 O41 113.51(13)
O22 Eu1 Eu2 O41 -29.34(13)
O21 Eu1 Eu2 O41 42.01(13)
O11 Eu1 Eu2 O41 -175.00(13)
O60 Eu1 Eu2 O41 54.42(18)
O70 Eu1 Eu2 O41 -68.11(18)
O80 Eu1 Eu2 O41 173.56(18)
O12 Eu1 Eu2 O80 83.87(19)
O2 Eu1 Eu2 O80 -146(7)
O1 Eu1 Eu2 O80 -60.05(18)
O22 Eu1 Eu2 O80 157.10(18)
O21 Eu1 Eu2 O80 -131.55(18)
O11 Eu1 Eu2 O80 11.45(19)
O60 Eu1 Eu2 O80 -119.1(2)
O70 Eu1 Eu2 O80 118.3(2)
O12 Eu1 Eu2 O70 -34.47(18)
O2 Eu1 Eu2 O70 96(7)
O1 Eu1 Eu2 O70 -178.38(18)
O22 Eu1 Eu2 O70 38.76(18)
O21 Eu1 Eu2 O70 110.12(18)
O11 Eu1 Eu2 O70 -106.89(18)
O60 Eu1 Eu2 O70 122.5(2)
O80 Eu1 Eu2 O70 -118.3(2)
O12 Eu1 Eu2 O31 -32.97(13)
O2 Eu1 Eu2 O31 97(7)
O1 Eu1 Eu2 O31 -176.89(12)
O22 Eu1 Eu2 O31 40.25(12)
O21 Eu1 Eu2 O31 111.61(13)
O11 Eu1 Eu2 O31 -105.40(13)
O60 Eu1 Eu2 O31 124.02(18)
O70 Eu1 Eu2 O31 1.49(17)
O80 Eu1 Eu2 O31 -116.85(18)
O12 Eu1 Eu2 O60 -156.99(19)
O2 Eu1 Eu2 O60 -27(7)
O1 Eu1 Eu2 O60 59.09(18)
O22 Eu1 Eu2 O60 -83.77(18)
O21 Eu1 Eu2 O60 -12.41(19)
O11 Eu1 Eu2 O60 130.58(19)
O70 Eu1 Eu2 O60 -122.5(2)
O80 Eu1 Eu2 O60 119.1(2)
O12 Eu1 O2 C4 -139.9(8)
O1 Eu1 O2 C4 3.6(8)
O22 Eu1 O2 C4 146.8(8)
O21 Eu1 O2 C4 75.3(8)
O11 Eu1 O2 C4 -67.8(8)
O60 Eu1 O2 C4 63.4(8)
O70 Eu1 O2 C4 -175.7(7)
O80 Eu1 O2 C4 -55.5(9)
Eu2 Eu1 O2 C4 90(7)
Eu1 O1 C2 C1 173.0(5)
Eu1 O1 C2 C3 9.9(13)
F3 C1 C2 O1 176.0(8)
F2 C1 C2 O1 -48.9(11)
F1 C1 C2 O1 63.9(9)
F3 C1 C2 C3 -18.2(12)
F2 C1 C2 C3 116.8(8)
F1 C1 C2 C3 -130.4(7)
O1 C2 C3 C4 -9.5(15)
C1 C2 C3 C4 -173.6(8)
Eu1 O2 C4 C3 -5.3(14)
Eu1 O2 C4 C5 -178.5(7)
C2 C3 C4 O2 6.8(15)
C2 C3 C4 C5 -180.0(9)
O2 C4 C5 F4 -15(2)
C3 C4 C5 F4 171.0(16)
O2 C4 C5 F5 -157.6(11)
C3 C4 C5 F5 28.7(17)
O2 C4 C5 F6 95.4(12)
C3 C4 C5 F6 -78.4(13)
O12 Eu1 O11 C12 24.0(6)
O2 Eu1 O11 C12 -52.2(6)
O1 Eu1 O11 C12 -131.9(6)
O22 Eu1 O11 C12 1.2(7)
O21 Eu1 O11 C12 -100.8(6)
O60 Eu1 O11 C12 164.2(6)
O70 Eu1 O11 C12 88.9(6)
O80 Eu1 O11 C12 135.6(6)
Eu2 Eu1 O11 C12 128.1(6)
O2 Eu1 O12 C14 43.8(7)
O1 Eu1 O12 C14 -6.2(7)
O22 Eu1 O12 C14 126.9(7)
O21 Eu1 O12 C14 89.0(7)
O11 Eu1 O12 C14 -36.6(6)
O60 Eu1 O12 C14 -160.1(6)
O70 Eu1 O12 C14 -157.7(7)
O80 Eu1 O12 C14 -98.9(7)
Eu2 Eu1 O12 C14 -136.9(6)
Eu1 O11 C12 C13 -12.1(12)
Eu1 O11 C12 C11 163.1(7)
F11 C11 C12 O11 -40.3(18)
F12 C11 C12 O11 -172.8(10)
F13 C11 C12 O11 78.0(12)
F11 C11 C12 C13 135.5(13)
F12 C11 C12 C13 2.9(17)
F13 C11 C12 C13 -106.2(9)
O11 C12 C13 C14 -6.6(13)
C11 C12 C13 C14 178.3(9)
Eu1 O12 C14 C13 36.5(12)
Eu1 O12 C14 C15 -156.6(5)
C12 C13 C14 O12 -4.5(13)
C12 C13 C14 C15 -172.1(7)
O12 C14 C15 F15 168.9(7)
C13 C14 C15 F15 -22.4(12)
O12 C14 C15 F16 -51.9(11)
C13 C14 C15 F16 116.8(8)
O12 C14 C15 F14 56.5(9)
C13 C14 C15 F14 -134.8(7)
O12 Eu1 O21 C22 5.7(5)
O2 Eu1 O21 C22 51.2(5)
O1 Eu1 O21 C22 132.2(5)
O22 Eu1 O21 C22 -32.6(5)
O11 Eu1 O21 C22 101.0(5)
O60 Eu1 O21 C22 -136.7(5)
O70 Eu1 O21 C22 -89.0(5)
O80 Eu1 O21 C22 -164.3(4)
Eu2 Eu1 O21 C22 -128.6(5)
O12 Eu1 O22 C24 -117.2(6)
O2 Eu1 O22 C24 -42.1(5)
O1 Eu1 O22 C24 12.4(6)
O21 Eu1 O22 C24 32.5(5)
O11 Eu1 O22 C24 -94.6(6)
O60 Eu1 O22 C24 99.0(5)
O70 Eu1 O22 C24 160.8(6)
O80 Eu1 O22 C24 156.8(5)
Eu2 Eu1 O22 C24 137.1(5)
Eu1 O21 C22 C23 26.4(10)
Eu1 O21 C22 C21 -158.3(4)
F21 C21 C22 O21 34.0(10)
F22 C21 C22 O21 -89.8(8)
F23 C21 C22 O21 157.6(6)
F21 C21 C22 C23 -150.2(8)
F22 C21 C22 C23 86.0(9)
F23 C21 C22 C23 -26.7(9)
O21 C22 C23 C24 1.8(11)
C21 C22 C23 C24 -173.3(6)
Eu1 O22 C24 C23 -24.0(10)
Eu1 O22 C24 C25 157.7(4)
C22 C23 C24 O22 -3.8(11)
C22 C23 C24 C25 174.5(6)
O22 C24 C25 F25 23.1(10)
C23 C24 C25 F25 -155.3(7)
O22 C24 C25 F24 -98.7(7)
C23 C24 C25 F24 82.9(8)
O22 C24 C25 F26 146.2(6)
C23 C24 C25 F26 -32.2(9)
O42 Eu2 O31 C32 -56.8(5)
O52 Eu2 O31 C32 -3.0(5)
O32 Eu2 O31 C32 27.7(5)
O51 Eu2 O31 C32 -100.9(5)
O41 Eu2 O31 C32 -136.4(5)
O80 Eu2 O31 C32 90.1(5)
O70 Eu2 O31 C32 130.6(5)
O60 Eu2 O31 C32 167.2(5)
Eu1 Eu2 O31 C32 129.6(5)
O42 Eu2 O32 C34 44.7(5)
O52 Eu2 O32 C34 126.1(5)
O51 Eu2 O32 C34 96.3(5)
O41 Eu2 O32 C34 -9.7(6)
O80 Eu2 O32 C34 -158.7(5)
O70 Eu2 O32 C34 -96.5(5)
O31 Eu2 O32 C34 -29.9(5)
O60 Eu2 O32 C34 -148.3(5)
Eu1 Eu2 O32 C34 -132.4(5)
Eu2 O31 C32 C33 -18.9(9)
Eu2 O31 C32 C31 164.3(4)
F32 C31 C32 O31 -43.2(8)
F33 C31 C32 O31 -169.4(6)
F31 C31 C32 O31 76.4(7)
F32 C31 C32 C33 139.8(6)
F33 C31 C32 C33 13.5(9)
F31 C31 C32 C33 -100.7(6)
O31 C32 C33 C34 -5.8(10)
C31 C32 C33 C34 170.9(6)
Eu2 O32 C34 C33 23.8(10)
Eu2 O32 C34 C35 -157.7(4)
C32 C33 C34 O32 3.8(10)
C32 C33 C34 C35 -174.5(6)
O32 C34 C35 F36 65.0(8)
C33 C34 C35 F36 -116.4(7)
O32 C34 C35 F35 -171.8(6)
C33 C34 C35 F35 6.8(10)
O32 C34 C35 F34 -51.9(8)
C33 C34 C35 F34 126.7(7)
O42 Eu2 O41 C42 -4.8(5)
O52 Eu2 O41 C42 -56.5(5)
O32 Eu2 O41 C42 51.1(5)
O51 Eu2 O41 C42 -80.9(5)
O80 Eu2 O41 C42 -177.7(4)
O70 Eu2 O41 C42 141.7(5)
O31 Eu2 O41 C42 71.5(5)
O60 Eu2 O41 C42 -153.2(5)
Eu1 Eu2 O41 C42 176.4(5)
O52 Eu2 O42 C44 151.3(5)
O32 Eu2 O42 C44 -137.3(5)
O51 Eu2 O42 C44 79.8(5)
O41 Eu2 O42 C44 4.7(5)
O80 Eu2 O42 C44 175.7(5)
O70 Eu2 O42 C44 -55.7(6)
O31 Eu2 O42 C44 -66.6(5)
O60 Eu2 O42 C44 54.5(6)
Eu1 Eu2 O42 C44 15.7(13)
Eu2 O41 C42 C43 4.0(9)
Eu2 O41 C42 C41 -176.9(4)
F43 C41 C42 O41 177.3(6)
F41 C41 C42 O41 -61.3(7)
F42 C41 C42 O41 55.9(7)
F43 C41 C42 C43 -3.4(9)
F41 C41 C42 C43 117.9(6)
F42 C41 C42 C43 -124.8(6)
O41 C42 C43 C44 -0.1(10)
C41 C42 C43 C44 -179.2(6)
Eu2 O42 C44 C43 -3.7(10)
Eu2 O42 C44 C45 178.1(4)
C42 C43 C44 O42 -0.2(10)
C42 C43 C44 C45 177.9(6)
O42 C44 C45 F45 -51.2(9)
C43 C44 C45 F45 130.4(7)
O42 C44 C45 F46 -177.8(6)
C43 C44 C45 F46 3.8(9)
O42 C44 C45 F44 66.3(7)
C43 C44 C45 F44 -112.1(6)
O42 Eu2 O51 C52 53.1(5)
O52 Eu2 O51 C52 -30.7(5)
O32 Eu2 O51 C52 -0.7(6)
O41 Eu2 O51 C52 131.6(5)
O80 Eu2 O51 C52 -92.9(5)
O70 Eu2 O51 C52 -163.5(5)
O31 Eu2 O51 C52 97.0(5)
O60 Eu2 O51 C52 -144.7(5)
Eu1 Eu2 O51 C52 -132.6(5)
O42 Eu2 O52 C54 -46.4(5)
O32 Eu2 O52 C54 -128.2(5)
O51 Eu2 O52 C54 28.8(5)
O41 Eu2 O52 C54 4.0(5)
O80 Eu2 O52 C54 147.0(5)
O70 Eu2 O52 C54 157.7(4)
O31 Eu2 O52 C54 -97.9(5)
O60 Eu2 O52 C54 90.4(5)
Eu1 Eu2 O52 C54 129.2(5)
Eu2 O51 C52 C53 23.5(9)
Eu2 O51 C52 C51 -157.0(4)
F51 C51 C52 O51 -46.7(8)
F52 C51 C52 O51 -170.2(6)
F53 C51 C52 O51 71.2(7)
F51 C51 C52 C53 132.9(6)
F52 C51 C52 C53 9.4(9)
F53 C51 C52 C53 -109.3(7)
O51 C52 C53 C54 4.4(9)
C51 C52 C53 C54 -175.1(5)
Eu2 O52 C54 C53 -19.9(8)
Eu2 O52 C54 C55 162.4(4)
C52 C53 C54 O52 -6.2(9)
C52 C53 C54 C55 171.5(5)
O52 C54 C55 F56 -170.8(5)
C53 C54 C55 F56 11.3(8)
O52 C54 C55 F55 -50.6(7)
C53 C54 C55 F55 131.5(6)
O52 C54 C55 F54 68.0(7)
C53 C54 C55 F54 -109.9(6)
O12 Eu1 O60 N61 -143.2(4)
O2 Eu1 O60 N61 -1.0(5)
O1 Eu1 O60 N61 56.2(4)
O22 Eu1 O60 N61 -78.2(4)
O21 Eu1 O60 N61 -12.9(4)
O11 Eu1 O60 N61 113.5(4)
O70 Eu1 O60 N61 -145.8(4)
O80 Eu1 O60 N61 143.4(4)
Eu2 Eu1 O60 N61 179.7(5)
O12 Eu1 O60 Eu2 37.1(3)
O2 Eu1 O60 Eu2 179.36(16)
O1 Eu1 O60 Eu2 -123.44(16)
O22 Eu1 O60 Eu2 102.10(15)
O21 Eu1 O60 Eu2 167.44(19)
O11 Eu1 O60 Eu2 -66.2(2)
O70 Eu1 O60 Eu2 34.51(13)
O80 Eu1 O60 Eu2 -36.30(13)
O42 Eu2 O60 N61 6.7(5)
O52 Eu2 O60 N61 -80.3(4)
O32 Eu2 O60 N61 -154.2(4)
O51 Eu2 O60 N61 -19.0(4)
O41 Eu2 O60 N61 55.3(4)
O80 Eu2 O60 N61 -142.8(4)
O70 Eu2 O60 N61 145.6(4)
O31 Eu2 O60 N61 107.2(4)
Eu1 Eu2 O60 N61 -179.7(5)
O42 Eu2 O60 Eu1 -173.67(13)
O52 Eu2 O60 Eu1 99.40(15)
O32 Eu2 O60 Eu1 25.5(3)
O51 Eu2 O60 Eu1 160.62(19)
O41 Eu2 O60 Eu1 -125.03(17)
O80 Eu2 O60 Eu1 36.90(14)
O70 Eu2 O60 Eu1 -34.74(13)
O31 Eu2 O60 Eu1 -73.11(19)
Eu1 O60 N61 C66 -74.4(6)
Eu2 O60 N61 C66 105.2(5)
Eu1 O60 N61 C62 104.5(5)
Eu2 O60 N61 C62 -76.0(6)
C66 N61 C62 C63 -0.5(9)
O60 N61 C62 C63 -179.3(5)
N61 C62 C63 C64 -0.5(9)
C62 C63 C64 C65 1.7(11)
C63 C64 C65 C66 -2.0(11)
C62 N61 C66 C65 0.2(9)
O60 N61 C66 C65 179.1(5)
C64 C65 C66 N61 1.0(10)
O42 Eu2 O70 N71 3.0(5)
O52 Eu2 O70 N71 143.8(4)
O32 Eu2 O70 N71 79.2(4)
O51 Eu2 O70 N71 -113.4(4)
O41 Eu2 O70 N71 -53.9(4)
O80 Eu2 O70 N71 155.2(4)
O31 Eu2 O70 N71 14.0(4)
O60 Eu2 O70 N71 -132.9(4)
Eu1 Eu2 O70 N71 -167.5(5)
O42 Eu2 O70 Eu1 170.45(13)
O52 Eu2 O70 Eu1 -48.7(2)
O32 Eu2 O70 Eu1 -113.36(14)
O51 Eu2 O70 Eu1 54.1(2)
O41 Eu2 O70 Eu1 113.54(15)
O80 Eu2 O70 Eu1 -37.29(13)
O31 Eu2 O70 Eu1 -178.49(17)
O60 Eu2 O70 Eu1 34.61(13)
O12 Eu1 O70 N71 -45.3(4)
O2 Eu1 O70 N71 -10.4(5)
O1 Eu1 O70 N71 170.6(3)
O22 Eu1 O70 N71 28.2(4)
O21 Eu1 O70 N71 82.8(4)
O11 Eu1 O70 N71 -105.3(4)
O60 Eu1 O70 N71 133.0(4)
O80 Eu1 O70 N71 -155.0(4)
Eu2 Eu1 O70 N71 168.1(5)
O12 Eu1 O70 Eu2 146.57(17)
O2 Eu1 O70 Eu2 -178.53(17)
O1 Eu1 O70 Eu2 2.6(3)
O22 Eu1 O70 Eu2 -139.91(17)
O21 Eu1 O70 Eu2 -85.25(16)
O11 Eu1 O70 Eu2 86.57(16)
O60 Eu1 O70 Eu2 -35.08(14)
O80 Eu1 O70 Eu2 36.93(13)
Eu2 O70 N71 C72 64.4(6)
Eu1 O70 N71 C72 -100.7(5)
Eu2 O70 N71 C76 -114.2(5)
Eu1 O70 N71 C76 80.6(5)
C76 N71 C72 C73 -0.4(8)
O70 N71 C72 C73 -179.0(5)
N71 C72 C73 C74 -1.7(9)
C72 C73 C74 C75 2.0(10)
C73 C74 C75 C76 -0.3(10)
C72 N71 C76 C75 2.1(8)
O70 N71 C76 C75 -179.3(5)
C74 C75 C76 N71 -1.8(9)
O42 Eu2 O80 N81 -3.3(5)
O52 Eu2 O80 N81 21.8(4)
O32 Eu2 O80 N81 -50.1(4)
O51 Eu2 O80 N81 81.8(4)
O41 Eu2 O80 N81 163.9(3)
O70 Eu2 O80 N81 -149.8(4)
O31 Eu2 O80 N81 -106.9(4)
O60 Eu2 O80 N81 137.0(4)
Eu1 Eu2 O80 N81 173.3(5)
O42 Eu2 O80 Eu1 -176.61(17)
O52 Eu2 O80 Eu1 -151.52(18)
O32 Eu2 O80 Eu1 136.58(17)
O51 Eu2 O80 Eu1 -91.50(16)
O41 Eu2 O80 Eu1 -9.5(3)
O70 Eu2 O80 Eu1 36.89(14)
O31 Eu2 O80 Eu1 79.78(17)
O60 Eu2 O80 Eu1 -36.35(14)
O12 Eu1 O80 N81 80.7(4)
O2 Eu1 O80 N81 6.0(5)
O1 Eu1 O80 N81 -50.5(4)
O22 Eu1 O80 N81 154.1(4)
O21 Eu1 O80 N81 -107.1(4)
O11 Eu1 O80 N81 18.6(4)
O60 Eu1 O80 N81 -136.2(4)
O70 Eu1 O80 N81 149.8(4)
Eu2 Eu1 O80 N81 -173.2(5)
O12 Eu1 O80 Eu2 -106.16(15)
O2 Eu1 O80 Eu2 179.16(17)
O1 Eu1 O80 Eu2 122.71(16)
O22 Eu1 O80 Eu2 -32.7(2)
O21 Eu1 O80 Eu2 66.1(2)
O11 Eu1 O80 Eu2 -168.20(19)
O60 Eu1 O80 Eu2 37.00(14)
O70 Eu1 O80 Eu2 -37.01(14)
Eu2 O80 N81 C86 -107.2(5)
Eu1 O80 N81 C86 64.5(6)
Eu2 O80 N81 C82 72.4(6)
Eu1 O80 N81 C82 -115.8(5)
C86 N81 C82 C83 0.8(9)
O80 N81 C82 C83 -178.9(5)
N81 C82 C83 C84 0.2(10)
C82 C83 C84 C85 -1.4(11)
C83 C84 C85 C86 1.5(11)
C82 N81 C86 C85 -0.6(9)
O80 N81 C86 C85 179.0(5)
C84 C85 C86 N81 -0.5(10)
